data_7062819
loop_
_publ_author_name
'Malakar, Kakoli'
'Selvakumaran, Balasubramaniam'
'Murali, Mariappan'
'Arul Prakash, Pitchan'
'Sangeetha, Somasundaram'
'Sohtun, Winaki P.'
'Jaabir, Mohamed Sultan Mohamed'
'Velusamy, Marappan'

_publ_section_title
;
 Copper(ii) complexes of the CuN4S core: selective cytotoxicity to
 cancerous cells, ROS generation and induction of apoptosis
;
_journal_issue 43
_journal_name_full 'New Journal of Chemistry'
_journal_page_first 20070
_journal_page_last 20087
_journal_paper_doi 10.1039/D2NJ06170H
_journal_volume 47
_journal_year 2023
_chemical_formula_moiety 'C23 H19 Cu N6 S2, Cl O4'
_chemical_formula_sum 'C23 H19 Cl Cu N6 O4 S2'
_chemical_formula_weight 606.55
_space_group_crystal_system triclinic
_space_group_IT_number 2
_space_group_name_Hall '-P 1'
_space_group_name_H-M_alt 'P -1'
_atom_sites_solution_hydrogens geom
_atom_sites_solution_primary iterative
_audit_creation_date 2022-01-09
_audit_creation_method
;
Olex2 1.3
(compiled 2020.11.12 svn.r5f609507 for OlexSys, GUI svn.r6226)
;
_audit_update_record
;
2022-10-19 deposited with the CCDC.	2023-09-28 downloaded from the CCDC.
;
_cell_angle_alpha 98.427(11)
_cell_angle_beta 99.066(11)
_cell_angle_gamma 94.234(11)
_cell_formula_units_Z 2
_cell_length_a 8.0120(17)
_cell_length_b 11.649(2)
_cell_length_c 13.796(3)
_cell_measurement_reflns_used 5256
_cell_measurement_temperature 296.15
_cell_measurement_theta_max 19.65
_cell_measurement_theta_min 2.51
_cell_volume 1251.6(4)
_computing_molecular_graphics 'Olex2 1.3 (Dolomanov et al., 2009)'
_computing_publication_material 'Olex2 1.3 (Dolomanov et al., 2009)'
_computing_structure_refinement 'SHELXL 2018/3 (Sheldrick, 2015)'
_computing_structure_solution 'olex2.solve 1.3 (Bourhis et al., 2015)'
_diffrn_ambient_temperature 296.15
_diffrn_measured_fraction_theta_full 1.000
_diffrn_measured_fraction_theta_max 0.989
_diffrn_measurement_device_type 'Bruker APEX-II CCD'
_diffrn_measurement_method '\f and \w scans'
_diffrn_radiation_type MoK\a
_diffrn_radiation_wavelength 0.71073
_diffrn_reflns_av_R_equivalents 0.0677
_diffrn_reflns_av_unetI/netI 0.0517
_diffrn_reflns_Laue_measured_fraction_full 1.000
_diffrn_reflns_Laue_measured_fraction_max 0.989
_diffrn_reflns_limit_h_max 10
_diffrn_reflns_limit_h_min -10
_diffrn_reflns_limit_k_max 15
_diffrn_reflns_limit_k_min -15
_diffrn_reflns_limit_l_max 18
_diffrn_reflns_limit_l_min -18
_diffrn_reflns_number 42085
_diffrn_reflns_point_group_measured_fraction_full 1.000
_diffrn_reflns_point_group_measured_fraction_max 0.989
_diffrn_reflns_theta_full 25.242
_diffrn_reflns_theta_max 28.739
_diffrn_reflns_theta_min 1.514
_diffrn_standards_number 0
_exptl_absorpt_coefficient_mu 1.190
_exptl_absorpt_correction_type none
_exptl_crystal_colour blue
_exptl_crystal_colour_primary blue
_exptl_crystal_density_diffrn 1.610
_exptl_crystal_description BLOCK
_exptl_crystal_F_000 618
_refine_diff_density_max 0.473
_refine_diff_density_min -0.468
_refine_diff_density_rms 0.070
_refine_ls_extinction_method none
_refine_ls_goodness_of_fit_ref 1.045
_refine_ls_hydrogen_treatment constr
_refine_ls_matrix_type full
_refine_ls_number_parameters 336
_refine_ls_number_reflns 6411
_refine_ls_number_restraints 0
_refine_ls_restrained_S_all 1.045
_refine_ls_R_factor_all 0.0771
_refine_ls_R_factor_gt 0.0436
_refine_ls_shift/su_max 0.000
_refine_ls_shift/su_mean 0.000
_refine_ls_structure_factor_coef Fsqd
_refine_ls_weighting_details 'w=1/[\s^2^(Fo^2^)+(0.0509P)^2^+0.3765P] where P=(Fo^2^+2Fc^2^)/3'
_refine_ls_weighting_scheme calc
_refine_ls_wR_factor_gt 0.1025
_refine_ls_wR_factor_ref 0.1172
_reflns_Friedel_coverage 0.000
_reflns_number_gt 4310
_reflns_number_total 6411
_reflns_threshold_expression 'I > 2\s(I)'
_cod_data_source_file d2nj06170h2.cif
_cod_data_source_block aa
_cod_depositor_comments 'Adding full bibliography for 7062815--7062821.cif.'
_cod_original_cell_volume 1251.6(5)
_cod_database_code 7062819
_shelx_shelxl_version_number 2018/3
_shelx_space_group_comment
;
The symmetry employed for this shelxl refinement is uniquely defined
by the following loop, which should always be used as a source of
symmetry information in preference to the above space-group names.
They are only intended as comments.
;
_olex2_refinement_description
;
1. Fixed Uiso
 At 1.2 times of:
  All C(H) groups, All N(H) groups
 At 1.5 times of:
  All C(H,H,H) groups
2.a Aromatic/amide H refined with riding coordinates:
 N6(H6), C12(H12), C21(H21), C20(H20), C19(H19), C1(H1), C13(H13), C2(H2),
 C4(H4), C14(H14), C3(H3), C17(H17), C16(H16)
2.b Idealised Me refined as rotating group:
 C9(H9A,H9B,H9C), C11(H11A,H11B,H11C)
;
_olex2_submission_special_instructions 'No special instructions were received'

loop_
_space_group_symop_operation_xyz
'x, y, z'
'-x, -y, -z'

loop_
_atom_site_label
_atom_site_type_symbol
_atom_site_fract_x
_atom_site_fract_y
_atom_site_fract_z
_atom_site_U_iso_or_equiv
_atom_site_adp_type
_atom_site_occupancy
_atom_site_site_symmetry_order
_atom_site_calc_flag
_atom_site_refinement_flags_posn
_atom_site_refinement_flags_adp
_atom_site_refinement_flags_occupancy
_atom_site_disorder_assembly
_atom_site_disorder_group
Cu1 Cu 0.59062(4) 0.31619(3) 0.23071(2) 0.03402(11) Uani 1 1 d . . . . .
S1 S 0.30018(9) 0.28910(7) 0.18142(6) 0.04222(19) Uani 1 1 d . . . . .
Cl1 Cl 1.27969(12) 0.21898(7) 0.68205(6) 0.0548(2) Uani 1 1 d . . . . .
S2 S 0.06814(10) 0.12832(7) 0.25243(7) 0.0494(2) Uani 1 1 d . . . . .
N4 N 0.6594(3) 0.16230(19) 0.13704(17) 0.0341(5) Uani 1 1 d . . . . .
N1 N 0.8096(3) 0.3672(2) 0.32942(16) 0.0355(5) Uani 1 1 d . . . . .
N2 N 0.5424(3) 0.2343(2) 0.33970(17) 0.0363(5) Uani 1 1 d . . . . .
N3 N 0.6589(3) 0.39006(19) 0.11901(16) 0.0333(5) Uani 1 1 d . . . . .
N5 N 0.3875(3) 0.1733(2) 0.33809(18) 0.0390(5) Uani 1 1 d . . . . .
N6 N 0.9708(3) 0.3153(2) 0.45928(17) 0.0402(6) Uani 1 1 d . . . . .
H6 H 1.000520 0.280603 0.509231 0.048 Uiso 1 1 calc R U . . .
C22 C 0.7232(3) 0.3182(2) 0.04991(19) 0.0329(6) Uani 1 1 d . . . . .
C23 C 0.7212(3) 0.1967(2) 0.0588(2) 0.0349(6) Uani 1 1 d . . . . .
C7 C 0.8174(4) 0.3012(2) 0.4008(2) 0.0365(6) Uani 1 1 d . . . . .
C8 C 0.6670(4) 0.2272(2) 0.4103(2) 0.0368(6) Uani 1 1 d . . . . .
C5 C 1.0721(4) 0.3958(2) 0.4245(2) 0.0373(6) Uani 1 1 d . . . . .
C6 C 0.9693(3) 0.4284(2) 0.3425(2) 0.0344(6) Uani 1 1 d . . . . .
C10 C 0.2737(4) 0.1965(2) 0.2661(2) 0.0373(6) Uani 1 1 d . . . . .
C12 C 0.6520(4) 0.0494(2) 0.1443(2) 0.0445(7) Uani 1 1 d . . . . .
H12 H 0.609667 0.024915 0.197659 0.053 Uiso 1 1 calc R U . . .
C21 C 0.6597(4) 0.5031(2) 0.1111(2) 0.0405(7) Uani 1 1 d . . . . .
H21 H 0.616632 0.552689 0.158217 0.049 Uiso 1 1 calc R U . . .
C18 C 0.7876(4) 0.3593(3) -0.0292(2) 0.0429(7) Uani 1 1 d . . . . .
C15 C 0.7808(4) 0.1191(3) -0.0131(2) 0.0434(7) Uani 1 1 d . . . . .
C20 C 0.7226(4) 0.5494(3) 0.0352(2) 0.0464(8) Uani 1 1 d . . . . .
H20 H 0.721409 0.628644 0.032339 0.056 Uiso 1 1 calc R U . . .
C19 C 0.7858(4) 0.4787(3) -0.0349(3) 0.0498(8) Uani 1 1 d . . . . .
H19 H 0.827420 0.509042 -0.086064 0.060 Uiso 1 1 calc R U . . .
C1 C 1.0341(4) 0.5132(3) 0.2930(2) 0.0424(7) Uani 1 1 d . . . . .
H1 H 0.967492 0.538225 0.240088 0.051 Uiso 1 1 calc R U . . .
C13 C 0.7051(4) -0.0339(3) 0.0750(3) 0.0504(8) Uani 1 1 d . . . . .
H13 H 0.695640 -0.112309 0.081671 0.060 Uiso 1 1 calc R U . . .
C2 C 1.1997(4) 0.5583(3) 0.3253(2) 0.0481(8) Uani 1 1 d . . . . .
H2 H 1.246377 0.613745 0.292584 0.058 Uiso 1 1 calc R U . . .
C4 C 1.2393(4) 0.4415(3) 0.4567(2) 0.0493(8) Uani 1 1 d . . . . .
H4 H 1.306600 0.417749 0.510001 0.059 Uiso 1 1 calc R U . . .
O2 O 1.3777(5) 0.3204(3) 0.6708(3) 0.1133(12) Uani 1 1 d . . . . .
O3 O 1.2225(5) 0.2336(3) 0.7741(2) 0.1113(13) Uani 1 1 d . . . . .
C14 C 0.7707(4) 0.0007(3) -0.0022(3) 0.0524(8) Uani 1 1 d . . . . .
H14 H 0.808895 -0.053838 -0.047867 0.063 Uiso 1 1 calc R U . . .
C3 C 1.3010(4) 0.5235(3) 0.4061(3) 0.0531(8) Uani 1 1 d . . . . .
H3 H 1.412597 0.556808 0.425802 0.064 Uiso 1 1 calc R U . . .
C17 C 0.8538(5) 0.2778(3) -0.0985(3) 0.0581(9) Uani 1 1 d . . . . .
H17 H 0.900625 0.304402 -0.149602 0.070 Uiso 1 1 calc R U . . .
C9 C 0.6615(4) 0.1556(3) 0.4905(2) 0.0546(9) Uani 1 1 d . . . . .
H9A H 0.561404 0.167763 0.519296 0.082 Uiso 1 1 calc R U . . .
H9B H 0.760433 0.177958 0.540881 0.082 Uiso 1 1 calc R U . . .
H9C H 0.659140 0.074645 0.463273 0.082 Uiso 1 1 calc R U . . .
C16 C 0.8496(5) 0.1640(3) -0.0911(3) 0.0587(9) Uani 1 1 d . . . . .
H16 H 0.892221 0.113316 -0.137585 0.070 Uiso 1 1 calc R U . . .
O4 O 1.3627(6) 0.1183(3) 0.6734(3) 0.1353(16) Uani 1 1 d . . . . .
O1 O 1.1368(6) 0.1997(4) 0.6063(3) 0.1485(18) Uani 1 1 d . . . . .
C11 C 0.0874(5) 0.0373(3) 0.3470(3) 0.0710(11) Uani 1 1 d . . . . .
H11A H 0.169838 -0.016552 0.335029 0.106 Uiso 1 1 calc R U . . .
H11B H -0.020486 -0.005216 0.345548 0.106 Uiso 1 1 calc R U . . .
H11C H 0.123228 0.084888 0.410915 0.106 Uiso 1 1 calc R U . . .

loop_
_atom_site_aniso_label
_atom_site_aniso_U_11
_atom_site_aniso_U_22
_atom_site_aniso_U_33
_atom_site_aniso_U_23
_atom_site_aniso_U_13
_atom_site_aniso_U_12
Cu1 0.0331(2) 0.03814(19) 0.03099(19) 0.00948(14) 0.00366(14) 0.00087(14)
S1 0.0351(4) 0.0461(4) 0.0468(4) 0.0153(3) 0.0032(3) 0.0044(3)
Cl1 0.0708(6) 0.0466(4) 0.0476(5) 0.0152(4) 0.0079(4) -0.0010(4)
S2 0.0364(4) 0.0530(5) 0.0570(5) 0.0059(4) 0.0090(4) -0.0044(3)
N4 0.0354(13) 0.0323(11) 0.0347(12) 0.0091(10) 0.0031(10) 0.0022(9)
N1 0.0339(13) 0.0427(13) 0.0301(12) 0.0100(10) 0.0036(10) -0.0007(10)
N2 0.0334(13) 0.0391(12) 0.0368(13) 0.0096(10) 0.0065(10) -0.0003(10)
N3 0.0335(12) 0.0331(11) 0.0320(12) 0.0074(9) 0.0005(10) 0.0005(9)
N5 0.0358(13) 0.0414(13) 0.0399(14) 0.0087(11) 0.0078(11) -0.0037(10)
N6 0.0371(13) 0.0485(14) 0.0343(13) 0.0137(11) -0.0025(11) 0.0029(11)
C22 0.0315(14) 0.0366(14) 0.0302(14) 0.0083(11) 0.0026(11) 0.0014(11)
C23 0.0353(15) 0.0378(14) 0.0304(14) 0.0078(12) 0.0006(12) 0.0020(12)
C7 0.0379(16) 0.0421(15) 0.0295(14) 0.0093(12) 0.0036(12) 0.0023(12)
C8 0.0407(16) 0.0405(15) 0.0294(14) 0.0087(12) 0.0046(12) 0.0015(12)
C5 0.0341(15) 0.0421(15) 0.0338(15) 0.0056(12) 0.0018(12) 0.0016(12)
C6 0.0300(14) 0.0407(15) 0.0306(14) 0.0041(12) 0.0022(11) 0.0010(11)
C10 0.0336(15) 0.0349(14) 0.0433(17) 0.0029(12) 0.0097(13) 0.0031(12)
C12 0.0435(17) 0.0382(16) 0.0528(19) 0.0162(14) 0.0046(15) 0.0012(13)
C21 0.0413(17) 0.0333(14) 0.0450(17) 0.0091(13) -0.0009(13) 0.0027(12)
C18 0.0465(18) 0.0484(17) 0.0365(16) 0.0162(14) 0.0069(14) 0.0041(14)
C15 0.0461(18) 0.0436(16) 0.0399(17) 0.0040(13) 0.0060(14) 0.0078(14)
C20 0.0498(19) 0.0385(16) 0.0502(19) 0.0202(14) -0.0027(15) -0.0023(14)
C19 0.0481(19) 0.0553(19) 0.051(2) 0.0274(16) 0.0095(15) 0.0002(15)
C1 0.0401(17) 0.0484(17) 0.0371(16) 0.0107(13) 0.0014(13) -0.0034(13)
C13 0.054(2) 0.0310(15) 0.062(2) 0.0050(14) -0.0023(17) 0.0062(14)
C2 0.0414(18) 0.0520(19) 0.0504(19) 0.0133(15) 0.0068(15) -0.0076(14)
C4 0.0338(16) 0.061(2) 0.0502(19) 0.0111(16) -0.0022(14) 0.0036(14)
O2 0.141(3) 0.088(2) 0.110(3) 0.024(2) 0.040(2) -0.046(2)
O3 0.188(4) 0.083(2) 0.071(2) 0.0142(17) 0.055(2) -0.014(2)
C14 0.062(2) 0.0413(17) 0.050(2) -0.0029(15) 0.0049(17) 0.0122(15)
C3 0.0329(17) 0.065(2) 0.057(2) 0.0081(17) 0.0009(15) -0.0075(15)
C17 0.071(2) 0.070(2) 0.0431(19) 0.0202(17) 0.0246(18) 0.0144(19)
C9 0.059(2) 0.059(2) 0.0462(19) 0.0263(16) -0.0013(16) -0.0047(16)
C16 0.072(2) 0.065(2) 0.0441(19) 0.0064(17) 0.0215(18) 0.0231(19)
O4 0.172(4) 0.097(3) 0.170(4) 0.049(3) 0.078(3) 0.069(3)
O1 0.157(4) 0.135(3) 0.131(3) 0.078(3) -0.074(3) -0.036(3)
C11 0.065(3) 0.070(2) 0.079(3) 0.025(2) 0.015(2) -0.017(2)

loop_
_atom_type_symbol
_atom_type_description
_atom_type_scat_dispersion_real
_atom_type_scat_dispersion_imag
_atom_type_scat_source
C C 0.0033 0.0016 'International Tables Vol C Tables 4.2.6.8 and 6.1.1.4'
H H 0.0000 0.0000 'International Tables Vol C Tables 4.2.6.8 and 6.1.1.4'
Cl Cl 0.1484 0.1585 'International Tables Vol C Tables 4.2.6.8 and 6.1.1.4'
Cu Cu 0.3201 1.2651 'International Tables Vol C Tables 4.2.6.8 and 6.1.1.4'
N N 0.0061 0.0033 'International Tables Vol C Tables 4.2.6.8 and 6.1.1.4'
O O 0.0106 0.0060 'International Tables Vol C Tables 4.2.6.8 and 6.1.1.4'
S S 0.1246 0.1234 'International Tables Vol C Tables 4.2.6.8 and 6.1.1.4'

loop_
_geom_angle_atom_site_label_1
_geom_angle_atom_site_label_2
_geom_angle_atom_site_label_3
_geom_angle
_geom_angle_site_symmetry_1
_geom_angle_site_symmetry_3
_geom_angle_publ_flag
N4 Cu1 S1 98.89(6) . . ?
N1 Cu1 S1 154.84(7) . . ?
N1 Cu1 N4 102.09(9) . . ?
N2 Cu1 S1 83.79(7) . . ?
N2 Cu1 N4 95.98(9) . . ?
N2 Cu1 N1 80.37(9) . . ?
N2 Cu1 N3 174.37(9) . . ?
N3 Cu1 S1 100.36(7) . . ?
N3 Cu1 N4 79.68(9) . . ?
N3 Cu1 N1 96.94(9) . . ?
C10 S1 Cu1 92.90(10) . . ?
O3 Cl1 O2 111.0(2) . . ?
O4 Cl1 O2 114.4(3) . . ?
O4 Cl1 O3 108.6(2) . . ?
O4 Cl1 O1 106.6(3) . . ?
O1 Cl1 O2 108.0(2) . . ?
O1 Cl1 O3 108.1(3) . . ?
C10 S2 C11 102.67(16) . . ?
C23 N4 Cu1 109.21(17) . . ?
C12 N4 Cu1 132.8(2) . . ?
C12 N4 C23 118.0(2) . . ?
C7 N1 Cu1 108.81(18) . . ?
C7 N1 C6 105.8(2) . . ?
C6 N1 Cu1 143.82(18) . . ?
N5 N2 Cu1 122.63(17) . . ?
C8 N2 Cu1 118.12(19) . . ?
C8 N2 N5 118.8(2) . . ?
C22 N3 Cu1 115.40(17) . . ?
C21 N3 Cu1 126.0(2) . . ?
C21 N3 C22 118.3(2) . . ?
C10 N5 N2 110.7(2) . . ?
C7 N6 H6 126.2 . . ?
C7 N6 C5 107.6(2) . . ?
C5 N6 H6 126.2 . . ?
N3 C22 C23 117.9(2) . . ?
N3 C22 C18 122.0(2) . . ?
C18 C22 C23 120.1(3) . . ?
N4 C23 C22 117.5(2) . . ?
N4 C23 C15 123.0(2) . . ?
C15 C23 C22 119.5(2) . . ?
N1 C7 N6 112.4(2) . . ?
N1 C7 C8 120.1(2) . . ?
N6 C7 C8 127.5(2) . . ?
N2 C8 C7 110.3(2) . . ?
N2 C8 C9 125.9(3) . . ?
C7 C8 C9 123.8(3) . . ?
N6 C5 C6 105.8(2) . . ?
N6 C5 C4 131.7(3) . . ?
C4 C5 C6 122.6(3) . . ?
N1 C6 C5 108.5(2) . . ?
N1 C6 C1 131.8(3) . . ?
C1 C6 C5 119.7(3) . . ?
S1 C10 S2 114.37(17) . . ?
N5 C10 S1 128.0(2) . . ?
N5 C10 S2 117.6(2) . . ?
N4 C12 H12 118.6 . . ?
N4 C12 C13 122.8(3) . . ?
C13 C12 H12 118.6 . . ?
N3 C21 H21 118.7 . . ?
N3 C21 C20 122.5(3) . . ?
C20 C21 H21 118.7 . . ?
C22 C18 C17 118.4(3) . . ?
C19 C18 C22 117.8(3) . . ?
C19 C18 C17 123.7(3) . . ?
C23 C15 C14 117.0(3) . . ?
C23 C15 C16 119.1(3) . . ?
C14 C15 C16 123.9(3) . . ?
C21 C20 H20 120.0 . . ?
C19 C20 C21 119.9(3) . . ?
C19 C20 H20 120.0 . . ?
C18 C19 H19 120.3 . . ?
C20 C19 C18 119.4(3) . . ?
C20 C19 H19 120.3 . . ?
C6 C1 H1 121.3 . . ?
C2 C1 C6 117.4(3) . . ?
C2 C1 H1 121.3 . . ?
C12 C13 H13 120.3 . . ?
C14 C13 C12 119.4(3) . . ?
C14 C13 H13 120.3 . . ?
C1 C2 H2 118.9 . . ?
C1 C2 C3 122.2(3) . . ?
C3 C2 H2 118.9 . . ?
C5 C4 H4 121.6 . . ?
C3 C4 C5 116.7(3) . . ?
C3 C4 H4 121.6 . . ?
C15 C14 H14 120.1 . . ?
C13 C14 C15 119.9(3) . . ?
C13 C14 H14 120.1 . . ?
C2 C3 H3 119.3 . . ?
C4 C3 C2 121.4(3) . . ?
C4 C3 H3 119.3 . . ?
C18 C17 H17 119.3 . . ?
C16 C17 C18 121.5(3) . . ?
C16 C17 H17 119.3 . . ?
C8 C9 H9A 109.5 . . ?
C8 C9 H9B 109.5 . . ?
C8 C9 H9C 109.5 . . ?
H9A C9 H9B 109.5 . . ?
H9A C9 H9C 109.5 . . ?
H9B C9 H9C 109.5 . . ?
C15 C16 H16 119.3 . . ?
C17 C16 C15 121.3(3) . . ?
C17 C16 H16 119.3 . . ?
S2 C11 H11A 109.5 . . ?
S2 C11 H11B 109.5 . . ?
S2 C11 H11C 109.5 . . ?
H11A C11 H11B 109.5 . . ?
H11A C11 H11C 109.5 . . ?
H11B C11 H11C 109.5 . . ?

loop_
_geom_bond_atom_site_label_1
_geom_bond_atom_site_label_2
_geom_bond_distance
_geom_bond_site_symmetry_2
_geom_bond_publ_flag
Cu1 S1 2.3037(9) . ?
Cu1 N4 2.209(2) . ?
Cu1 N1 2.035(2) . ?
Cu1 N2 1.967(2) . ?
Cu1 N3 2.000(2) . ?
S1 C10 1.729(3) . ?
Cl1 O2 1.411(3) . ?
Cl1 O3 1.409(3) . ?
Cl1 O4 1.390(3) . ?
Cl1 O1 1.403(3) . ?
S2 C10 1.744(3) . ?
S2 C11 1.793(4) . ?
N4 C23 1.355(3) . ?
N4 C12 1.331(3) . ?
N1 C7 1.332(3) . ?
N1 C6 1.390(3) . ?
N2 N5 1.379(3) . ?
N2 C8 1.297(3) . ?
N3 C22 1.364(3) . ?
N3 C21 1.337(3) . ?
N5 C10 1.311(4) . ?
N6 H6 0.8600 . ?
N6 C7 1.345(3) . ?
N6 C5 1.381(4) . ?
C22 C23 1.437(4) . ?
C22 C18 1.408(4) . ?
C23 C15 1.407(4) . ?
C7 C8 1.464(4) . ?
C8 C9 1.484(4) . ?
C5 C6 1.408(4) . ?
C5 C4 1.383(4) . ?
C6 C1 1.396(4) . ?
C12 H12 0.9300 . ?
C12 C13 1.398(4) . ?
C21 H21 0.9300 . ?
C21 C20 1.390(4) . ?
C18 C19 1.405(4) . ?
C18 C17 1.437(4) . ?
C15 C14 1.408(4) . ?
C15 C16 1.429(4) . ?
C20 H20 0.9300 . ?
C20 C19 1.362(5) . ?
C19 H19 0.9300 . ?
C1 H1 0.9300 . ?
C1 C2 1.370(4) . ?
C13 H13 0.9300 . ?
C13 C14 1.358(5) . ?
C2 H2 0.9300 . ?
C2 C3 1.399(4) . ?
C4 H4 0.9300 . ?
C4 C3 1.371(4) . ?
C14 H14 0.9300 . ?
C3 H3 0.9300 . ?
C17 H17 0.9300 . ?
C17 C16 1.343(5) . ?
C9 H9A 0.9600 . ?
C9 H9B 0.9600 . ?
C9 H9C 0.9600 . ?
C16 H16 0.9300 . ?
C11 H11A 0.9600 . ?
C11 H11B 0.9600 . ?
C11 H11C 0.9600 . ?

loop_
_geom_torsion_atom_site_label_1
_geom_torsion_atom_site_label_2
_geom_torsion_atom_site_label_3
_geom_torsion_atom_site_label_4
_geom_torsion
_geom_torsion_site_symmetry_1
_geom_torsion_site_symmetry_2
_geom_torsion_site_symmetry_3
_geom_torsion_site_symmetry_4
_geom_torsion_publ_flag
Cu1 S1 C10 S2 -171.87(14) . . . . ?
Cu1 S1 C10 N5 8.8(3) . . . . ?
Cu1 N4 C23 C22 -2.5(3) . . . . ?
Cu1 N4 C23 C15 178.1(2) . . . . ?
Cu1 N4 C12 C13 -179.4(2) . . . . ?
Cu1 N1 C7 N6 169.15(19) . . . . ?
Cu1 N1 C7 C8 -12.7(3) . . . . ?
Cu1 N1 C6 C5 -162.3(2) . . . . ?
Cu1 N1 C6 C1 20.5(5) . . . . ?
Cu1 N2 N5 C10 -11.9(3) . . . . ?
Cu1 N2 C8 C7 9.4(3) . . . . ?
Cu1 N2 C8 C9 -170.8(2) . . . . ?
Cu1 N3 C22 C23 5.5(3) . . . . ?
Cu1 N3 C22 C18 -175.6(2) . . . . ?
Cu1 N3 C21 C20 174.5(2) . . . . ?
N4 C23 C15 C14 1.3(4) . . . . ?
N4 C23 C15 C16 -177.7(3) . . . . ?
N4 C12 C13 C14 1.4(5) . . . . ?
N1 C7 C8 N2 3.0(4) . . . . ?
N1 C7 C8 C9 -176.8(3) . . . . ?
N1 C6 C1 C2 179.2(3) . . . . ?
N2 N5 C10 S1 -0.2(4) . . . . ?
N2 N5 C10 S2 -179.50(18) . . . . ?
N3 C22 C23 N4 -1.7(4) . . . . ?
N3 C22 C23 C15 177.7(2) . . . . ?
N3 C22 C18 C19 0.7(4) . . . . ?
N3 C22 C18 C17 179.7(3) . . . . ?
N3 C21 C20 C19 0.3(5) . . . . ?
N5 N2 C8 C7 -177.9(2) . . . . ?
N5 N2 C8 C9 1.9(4) . . . . ?
N6 C7 C8 N2 -179.1(3) . . . . ?
N6 C7 C8 C9 1.1(5) . . . . ?
N6 C5 C6 N1 -0.1(3) . . . . ?
N6 C5 C6 C1 177.5(3) . . . . ?
N6 C5 C4 C3 -178.4(3) . . . . ?
C22 N3 C21 C20 0.3(4) . . . . ?
C22 C23 C15 C14 -178.0(3) . . . . ?
C22 C23 C15 C16 2.9(4) . . . . ?
C22 C18 C19 C20 -0.1(5) . . . . ?
C22 C18 C17 C16 2.4(5) . . . . ?
C23 N4 C12 C13 0.0(4) . . . . ?
C23 C22 C18 C19 179.6(3) . . . . ?
C23 C22 C18 C17 -1.4(4) . . . . ?
C23 C15 C14 C13 0.2(5) . . . . ?
C23 C15 C16 C17 -1.9(5) . . . . ?
C7 N1 C6 C5 0.1(3) . . . . ?
C7 N1 C6 C1 -177.1(3) . . . . ?
C7 N6 C5 C6 0.2(3) . . . . ?
C7 N6 C5 C4 -179.8(3) . . . . ?
C8 N2 N5 C10 175.7(2) . . . . ?
C5 N6 C7 N1 -0.1(3) . . . . ?
C5 N6 C7 C8 -178.2(3) . . . . ?
C5 C6 C1 C2 2.3(4) . . . . ?
C5 C4 C3 C2 -0.5(5) . . . . ?
C6 N1 C7 N6 0.0(3) . . . . ?
C6 N1 C7 C8 178.2(2) . . . . ?
C6 C5 C4 C3 1.6(5) . . . . ?
C6 C1 C2 C3 -1.3(5) . . . . ?
C12 N4 C23 C22 177.9(2) . . . . ?
C12 N4 C23 C15 -1.5(4) . . . . ?
C12 C13 C14 C15 -1.5(5) . . . . ?
C21 N3 C22 C23 -179.8(2) . . . . ?
C21 N3 C22 C18 -0.8(4) . . . . ?
C21 C20 C19 C18 -0.4(5) . . . . ?
C18 C22 C23 N4 179.3(2) . . . . ?
C18 C22 C23 C15 -1.3(4) . . . . ?
C18 C17 C16 C15 -0.8(6) . . . . ?
C19 C18 C17 C16 -178.7(3) . . . . ?
C1 C2 C3 C4 0.5(5) . . . . ?
C4 C5 C6 N1 179.9(3) . . . . ?
C4 C5 C6 C1 -2.5(5) . . . . ?
C14 C15 C16 C17 179.1(4) . . . . ?
C17 C18 C19 C20 -179.0(3) . . . . ?
C16 C15 C14 C13 179.2(3) . . . . ?
C11 S2 C10 S1 178.14(19) . . . . ?
C11 S2 C10 N5 -2.5(3) . . . . ?
